data_7018052
loop_
_publ_author_name
'Yin, Wenlong'
'Feng, Kai'
'Mei, Dajiang'
'Yao, Jiyong'
'Fu, Peizhen'
'Wu, Yicheng'

_publ_section_title
;
 Ba(2)AgInS(4) and Ba(4)MGa(5)Se(12) (M = Ag, Li): syntheses, structures,
 and optical properties.
;
_journal_issue 8
_journal_name_full 'Dalton transactions (Cambridge, England : 2003)'
_journal_page_first 2272
_journal_page_last 2276
_journal_paper_doi 10.1039/c2dt11895e
_journal_volume 41
_journal_year 2012
_chemical_formula_sum 'Ag Ba4 Ga5 Se12'
_chemical_formula_weight 1953.35
_chemical_name_systematic
;
?
;
_space_group_IT_number 114
_symmetry_cell_setting tetragonal
_symmetry_space_group_name_Hall 'P -4 2n'
_symmetry_space_group_name_H-M 'P -4 21 c'
_atom_sites_solution_primary direct
_atom_sites_solution_secondary difmap
_audit_creation_method SHELXL-97
_cell_angle_alpha 90.00
_cell_angle_beta 90.00
_cell_angle_gamma 90.00
_cell_formula_units_Z 2
_cell_length_a 13.6544(19)
_cell_length_b 13.6544(19)
_cell_length_c 6.5215(13)
_cell_measurement_reflns_used 5787
_cell_measurement_temperature 93(2)
_cell_measurement_theta_max 29.1095
_cell_measurement_theta_min 2.1083
_cell_volume 1215.9(3)
_computing_cell_refinement 'CrystalClear (Rigaku Inc., 2008)'
_computing_data_collection 'CrystalClear (Rigaku Inc., 2008)'
_computing_data_reduction 'CrystalClear (Rigaku Inc., 2008)'
_computing_molecular_graphics 'SHELXL-97 (Sheldrick, 1997)'
_computing_publication_material 'SHELXL-97 (Sheldrick, 1997)'
_computing_structure_refinement 'SHELXL-97 (Sheldrick, 1997)'
_computing_structure_solution 'SHELXS-97 (Sheldrick, 1990)'
_diffrn_ambient_temperature 93(2)
_diffrn_measured_fraction_theta_full 1.000
_diffrn_measured_fraction_theta_max 1.000
_diffrn_measurement_device_type 'Rigaku AFC10 diffractometer'
_diffrn_measurement_method '\f and \w scan'
_diffrn_radiation_monochromator 'Graphite Monochromator'
_diffrn_radiation_source 'Rotating Anode'
_diffrn_radiation_type MoK\a
_diffrn_radiation_wavelength 0.71073
_diffrn_reflns_av_R_equivalents 0.0537
_diffrn_reflns_av_sigmaI/netI 0.0362
_diffrn_reflns_limit_h_max 18
_diffrn_reflns_limit_h_min -16
_diffrn_reflns_limit_k_max 13
_diffrn_reflns_limit_k_min -18
_diffrn_reflns_limit_l_max 8
_diffrn_reflns_limit_l_min -8
_diffrn_reflns_number 10337
_diffrn_reflns_theta_full 29.09
_diffrn_reflns_theta_max 29.09
_diffrn_reflns_theta_min 2.11
_exptl_absorpt_coefficient_mu 30.542
_exptl_absorpt_correction_T_max 0.321
_exptl_absorpt_correction_T_min 0.108
_exptl_absorpt_correction_type numerical
_exptl_absorpt_process_details 'CrystalClear (Rigaku Inc., 2008)'
_exptl_crystal_colour Yellow
_exptl_crystal_density_diffrn 5.335
_exptl_crystal_density_method 'not measured'
_exptl_crystal_description Block
_exptl_crystal_F_000 1668
_exptl_crystal_size_max 0.1090
_exptl_crystal_size_mid 0.0730
_exptl_crystal_size_min 0.0670
_refine_diff_density_max 1.207
_refine_diff_density_min -1.685
_refine_diff_density_rms 0.222
_refine_ls_abs_structure_details 'Flack H D (1983), Acta Cryst. A39, 876-881'
_refine_ls_abs_structure_Flack 0.05(3)
_refine_ls_extinction_coef 0.00075(8)
_refine_ls_extinction_expression Fc^*^=kFc[1+0.001xFc^2^\l^3^/sin(2\q)]^-1/4^
_refine_ls_extinction_method SHELXL
_refine_ls_goodness_of_fit_ref 1.141
_refine_ls_matrix_type full
_refine_ls_number_parameters 54
_refine_ls_number_reflns 1629
_refine_ls_number_restraints 0
_refine_ls_restrained_S_all 1.141
_refine_ls_R_factor_all 0.0301
_refine_ls_R_factor_gt 0.0281
_refine_ls_shift/su_max 0.000
_refine_ls_shift/su_mean 0.000
_refine_ls_structure_factor_coef Fsqd
_refine_ls_weighting_details 'calc w=1/[\s^2^(Fo^2^)+(0.0200P)^2^+0.0000P] where P=(Fo^2^+2Fc^2^)/3'
_refine_ls_weighting_scheme calc
_refine_ls_wR_factor_gt 0.0517
_refine_ls_wR_factor_ref 0.0522
_reflns_number_gt 1568
_reflns_number_total 1629
_reflns_threshold_expression >2sigma(I)
_cod_data_source_file c2dt11895e.txt
_cod_data_source_block Ba4AgGa5Se12
_cod_original_sg_symbol_H-M P-421c
_cod_database_code 7018052

loop_
_symmetry_equiv_pos_as_xyz
'x, y, z'
'-x, -y, z'
'y, -x, -z'
'-y, x, -z'
'-x+1/2, y+1/2, -z+1/2'
'x+1/2, -y+1/2, -z+1/2'
'-y+1/2, -x+1/2, z+1/2'
'y+1/2, x+1/2, z+1/2'

loop_
_atom_site_label
_atom_site_type_symbol
_atom_site_fract_x
_atom_site_fract_y
_atom_site_fract_z
_atom_site_U_iso_or_equiv
_atom_site_adp_type
_atom_site_occupancy
_atom_site_symmetry_multiplicity
_atom_site_calc_flag
_atom_site_refinement_flags
Ba Ba 0.28823(4) 0.02597(3) 0.45840(8) 0.02210(13) Uani 1 1 d .
Ag Ag 0.0000 0.5000 0.2912(3) 0.0208(3) Uani 0.50 2 d SP
Ga1 Ga 0.13795(5) 0.24285(5) 0.05220(12) 0.00621(15) Uani 1 1 d .
Ga2 Ga 0.0000 0.0000 0.0000 0.0054(3) Uani 1 4 d S
Se1 Se 0.00343(5) 0.35351(5) 0.03900(11) 0.01820(17) Uani 1 1 d .
Se2 Se 0.28615(5) 0.30679(5) 0.20766(10) 0.00845(14) Uani 1 1 d .
Se3 Se 0.08294(5) 0.10353(5) 0.24152(10) 0.00995(15) Uani 1 1 d .

loop_
_atom_site_aniso_label
_atom_site_aniso_U_11
_atom_site_aniso_U_22
_atom_site_aniso_U_33
_atom_site_aniso_U_23
_atom_site_aniso_U_13
_atom_site_aniso_U_12
Ba 0.0399(3) 0.0136(2) 0.0128(2) -0.00255(18) -0.0007(2) -0.0084(2)
Ag 0.0125(8) 0.0115(7) 0.0384(10) 0.000 0.000 -0.0019(5)
Ga1 0.0078(3) 0.0063(3) 0.0046(3) -0.0003(3) 0.0003(3) 0.0000(3)
Ga2 0.0068(4) 0.0068(4) 0.0028(7) 0.000 0.000 0.000
Se1 0.0233(4) 0.0239(4) 0.0073(3) 0.0002(3) 0.0005(4) 0.0175(3)
Se2 0.0072(3) 0.0136(3) 0.0046(3) -0.0017(2) 0.0000(2) -0.0008(3)
Se3 0.0160(3) 0.0094(3) 0.0045(3) 0.0002(2) -0.0007(3) -0.0061(3)

loop_
_atom_type_symbol
_atom_type_description
_atom_type_scat_dispersion_real
_atom_type_scat_dispersion_imag
_atom_type_scat_source
Ga Ga 0.2307 1.6083 'International Tables Vol C Tables 4.2.6.8 and 6.1.1.4'
Se Se -0.0929 2.2259 'International Tables Vol C Tables 4.2.6.8 and 6.1.1.4'
Ag Ag -0.8971 1.1015 'International Tables Vol C Tables 4.2.6.8 and 6.1.1.4'
Ba Ba -0.3244 2.2819 'International Tables Vol C Tables 4.2.6.8 and 6.1.1.4'

loop_
_geom_angle_atom_site_label_1
_geom_angle_atom_site_label_2
_geom_angle_atom_site_label_3
_geom_angle
_geom_angle_site_symmetry_1
_geom_angle_site_symmetry_3
Se2 Ba Se3 68.25(2) 7 .
Se2 Ba Ag 131.53(2) 7 5_545
Se3 Ba Ag 123.97(4) . 5_545
Se2 Ba Ag 100.48(3) 7 3_556
Se3 Ba Ag 167.18(2) . 3_556
Ag Ba Ag 58.466(15) 5_545 3_556
Se2 Ba Se2 137.39(3) 7 5_545
Se3 Ba Se2 83.73(2) . 5_545
Ag Ba Se2 90.58(2) 5_545 5_545
Ag Ba Se2 109.065(18) 3_556 5_545
Se2 Ba Se1 87.75(2) 7 6
Se3 Ba Se1 125.73(2) . 6
Ag Ba Se1 45.44(2) 5_545 6
Ag Ba Se1 45.09(2) 3_556 6
Se2 Ba Se1 134.80(2) 5_545 6
Se2 Ba Se1 131.81(2) 7 3
Se3 Ba Se1 81.47(2) . 3
Ag Ba Se1 44.97(3) 5_545 3
Ag Ba Se1 103.17(4) 3_556 3
Se2 Ba Se1 70.335(19) 5_545 3
Se1 Ba Se1 80.40(2) 6 3
Se2 Ba Se1 73.85(2) 7 3_556
Se3 Ba Se1 131.84(2) . 3_556
Ag Ba Se1 103.24(4) 5_545 3_556
Ag Ba Se1 45.03(3) 3_556 3_556
Se2 Ba Se1 106.54(2) 5_545 3_556
Se1 Ba Se1 79.93(2) 6 3_556
Se1 Ba Se1 146.62(3) 3 3_556
Se2 Ba Se3 76.89(2) 7 3_556
Se3 Ba Se3 76.49(3) . 3_556
Ag Ba Se3 147.86(2) 5_545 3_556
Ag Ba Se3 107.67(3) 3_556 3_556
Se2 Ba Se3 65.427(19) 5_545 3_556
Se1 Ba Se3 145.93(2) 6 3_556
Se1 Ba Se3 132.10(2) 3 3_556
Se1 Ba Se3 66.71(2) 3_556 3_556
Se2 Ba Se1 142.72(2) 7 5_545
Se3 Ba Se1 149.03(2) . 5_545
Ag Ba Se1 42.86(2) 5_545 5_545
Ag Ba Se1 42.53(2) 3_556 5_545
Se2 Ba Se1 70.394(17) 5_545 5_545
Se1 Ba Se1 68.87(2) 6 5_545
Se1 Ba Se1 74.109(19) 3 5_545
Se1 Ba Se1 73.743(19) 3_556 5_545
Se3 Ba Se1 106.252(19) 3_556 5_545
Se1 Ag Se1 102.14(8) 7 8_455
Se1 Ag Se1 111.77(3) 7 .
Se1 Ag Se1 115.28(3) 8_455 .
Se1 Ag Se1 115.28(3) 7 2_565
Se1 Ag Se1 111.77(3) 8_455 2_565
Se1 Ag Se1 101.17(8) . 2_565
Se1 Ag Ag 51.07(4) 7 7
Se1 Ag Ag 51.07(4) 8_455 7
Se1 Ag Ag 129.42(4) . 7
Se1 Ag Ag 129.42(4) 2_565 7
Se1 Ag Ag 128.93(4) 7 7_554
Se1 Ag Ag 128.93(4) 8_455 7_554
Se1 Ag Ag 50.58(4) . 7_554
Se1 Ag Ag 50.58(4) 2_565 7_554
Ag Ag Ag 180.000(1) 7 7_554
Se1 Ag Ba 168.07(6) 7 6_455
Se1 Ag Ba 68.56(2) 8_455 6_455
Se1 Ag Ba 67.91(4) . 6_455
Se1 Ag Ba 75.92(4) 2_565 6_455
Ag Ag Ba 119.19(3) 7 6_455
Ag Ag Ba 60.81(3) 7_554 6_455
Se1 Ag Ba 68.56(2) 7 5
Se1 Ag Ba 168.07(6) 8_455 5
Se1 Ag Ba 75.92(4) . 5
Se1 Ag Ba 67.91(4) 2_565 5
Ag Ag Ba 119.19(3) 7 5
Ag Ag Ba 60.81(3) 7_554 5
Ba Ag Ba 121.62(6) 6_455 5
Se1 Ag Ba 68.03(3) 7 3_566
Se1 Ag Ba 76.08(4) 8_455 3_566
Se1 Ag Ba 167.76(6) . 3_566
Se1 Ag Ba 69.13(2) 2_565 3_566
Ag Ag Ba 60.72(3) 7 3_566
Ag Ag Ba 119.28(3) 7_554 3_566
Ba Ag Ba 114.991(14) 6_455 3_566
Ba Ag Ba 93.126(14) 5 3_566
Se1 Ag Ba 76.08(4) 7 4_556
Se1 Ag Ba 68.03(3) 8_455 4_556
Se1 Ag Ba 69.13(2) . 4_556
Se1 Ag Ba 167.76(6) 2_565 4_556
Ag Ag Ba 60.72(3) 7 4_556
Ag Ag Ba 119.28(3) 7_554 4_556
Ba Ag Ba 93.126(14) 6_455 4_556
Ba Ag Ba 114.991(14) 5 4_556
Ba Ag Ba 121.45(6) 3_566 4_556
Se1 Ga1 Se3 106.36(4) . .
Se1 Ga1 Se2 108.25(4) . 7_554
Se3 Ga1 Se2 116.79(3) . 7_554
Se1 Ga1 Se2 115.50(3) . .
Se3 Ga1 Se2 109.44(4) . .
Se2 Ga1 Se2 100.84(3) 7_554 .
Se3 Ga2 Se3 115.503(19) . 4
Se3 Ga2 Se3 115.503(19) . 3
Se3 Ga2 Se3 97.98(3) 4 3
Se3 Ga2 Se3 97.98(3) . 2
Se3 Ga2 Se3 115.503(19) 4 2
Se3 Ga2 Se3 115.503(19) 3 2
Ga1 Se1 Ag 122.04(4) . 7_554
Ga1 Se1 Ag 118.77(4) . .
Ag Se1 Ag 78.35(2) 7_554 .
Ga1 Se1 Ba 169.54(4) . 6_455
Ag Se1 Ba 66.88(2) 7_554 6_455
Ag Se1 Ba 66.65(2) . 6_455
Ga1 Se1 Ba 87.65(3) . 4
Ag Se1 Ba 66.47(4) 7_554 4
Ag Se1 Ba 144.00(4) . 4
Ba Se1 Ba 91.72(2) 6_455 4
Ga1 Se1 Ba 83.71(3) . 4_556
Ag Se1 Ba 143.39(4) 7_554 4_556
Ag Se1 Ba 65.84(4) . 4_556
Ba Se1 Ba 91.15(2) 6_455 4_556
Ba Se1 Ba 146.62(3) 4 4_556
Ga1 Se1 Ba 79.05(3) . 5
Ag Se1 Ba 61.38(2) 7_554 5
Ag Se1 Ba 61.22(2) . 5
Ba Se1 Ba 111.13(2) 6_455 5
Ba Se1 Ba 105.27(2) 4 5
Ba Se1 Ba 104.61(2) 4_556 5
Ga1 Se2 Ga1 111.49(3) 7 .
Ga1 Se2 Ba 135.36(3) 7 7_554
Ga1 Se2 Ba 107.51(3) . 7_554
Ga1 Se2 Ba 88.38(3) 7 5
Ga1 Se2 Ba 86.18(3) . 5
Ba Se2 Ba 115.37(3) 7_554 5
Ga1 Se3 Ga2 106.15(3) . .
Ga1 Se3 Ba 102.07(3) . .
Ga2 Se3 Ba 119.41(2) . .
Ga1 Se3 Ba 81.35(3) . 4_556
Ga2 Se3 Ba 125.96(3) . 4_556
Ba Se3 Ba 110.42(2) . 4_556

loop_
_geom_bond_atom_site_label_1
_geom_bond_atom_site_label_2
_geom_bond_distance
_geom_bond_site_symmetry_2
Ba Se2 3.3026(9) 7
Ba Se3 3.3135(9) .
Ba Ag 3.3370(12) 5_545
Ba Ag 3.3398(12) 3_556
Ba Se2 3.3408(9) 5_545
Ba Se1 3.3679(9) 6
Ba Se1 3.3879(11) 3
Ba Se1 3.4203(11) 3_556
Ba Se3 3.5216(9) 3_556
Ba Se1 3.6930(11) 5_545
Ag Se1 2.5721(15) 7
Ag Se1 2.5721(15) 8_455
Ag Se1 2.5899(15) .
Ag Se1 2.5899(15) 2_565
Ag Ag 3.2607(6) 7
Ag Ag 3.2608(6) 7_554
Ag Ba 3.3371(12) 6_455
Ag Ba 3.3370(12) 5
Ag Ba 3.3398(12) 3_566
Ag Ba 3.3398(12) 4_556
Ga1 Se1 2.3799(10) .
Ga1 Se3 2.3890(10) .
Ga1 Se2 2.4032(11) 7_554
Ga1 Se2 2.4259(10) .
Ga2 Se3 2.4003(7) .
Ga2 Se3 2.4003(7) 4
Ga2 Se3 2.4003(7) 3
Ga2 Se3 2.4003(7) 2
Se1 Ag 2.5721(15) 7_554
Se1 Ba 3.3679(9) 6_455
Se1 Ba 3.3879(11) 4
Se1 Ba 3.4203(11) 4_556
Se1 Ba 3.6930(11) 5
Se2 Ga1 2.4032(11) 7
Se2 Ba 3.3026(9) 7_554
Se2 Ba 3.3408(9) 5
Se3 Ba 3.5216(9) 4_556
